data_7153343
loop_
_publ_author_name
'Lei, Jie'
'Cui, Hai-Lei'
'Li, Rui'
'Wu, Li'
'Ding, Zheng-Yu'
'Chen, Ying-Chun'

_publ_section_title
;
 Tributyltin hydride-mediated radical cyclisation reactions: efficient
 construction of multiply substituted cyclopentanes.
;
_journal_issue 12
_journal_name_full 'Organic &amp; biomolecular chemistry'
_journal_page_first 2840
_journal_page_last 2844
_journal_paper_doi 10.1039/c002378g
_journal_volume 8
_journal_year 2010
_chemical_formula_sum 'C24 H22 N2 O'
_chemical_formula_weight 354.44
_chemical_name_systematic
;
?
;
_space_group_IT_number 14
_symmetry_cell_setting monoclinic
_symmetry_space_group_name_Hall '-P 2ybc'
_symmetry_space_group_name_H-M 'P 1 21/c 1'
_atom_sites_solution_hydrogens geom
_atom_sites_solution_primary direct
_atom_sites_solution_secondary difmap
_audit_creation_method SHELXL-97
_cell_angle_alpha 90.00
_cell_angle_beta 104.394(2)
_cell_angle_gamma 90.00
_cell_formula_units_Z 4
_cell_length_a 11.932(3)
_cell_length_b 11.410(2)
_cell_length_c 14.195(3)
_cell_measurement_reflns_used 5689
_cell_measurement_temperature 93(2)
_cell_measurement_theta_max 27.50
_cell_measurement_theta_min 3.05
_cell_volume 1871.9(7)
_computing_cell_refinement 'Rapid Auto Version 3.0 (Rigaku 2004)'
_computing_data_collection 'Rapid Auto Version 3.0 (Rigaku 2004)'
_computing_data_reduction 'Rapid Auto Version 3.0 (Rigaku 2004)'
_computing_structure_refinement 'SHELXL-97 (Sheldrick, 1997)'
_computing_structure_solution 'SHELXS-97 (Sheldrick, 1990)'
_diffrn_ambient_temperature 93(2)
_diffrn_measured_fraction_theta_full 0.997
_diffrn_measured_fraction_theta_max 0.997
_diffrn_measurement_device_type 'Rigaku SPIDER'
_diffrn_measurement_method '\w scans'
_diffrn_radiation_monochromator graphite
_diffrn_radiation_source 'Rotating Anode'
_diffrn_radiation_type MoK\a
_diffrn_radiation_wavelength 0.71073
_diffrn_reflns_av_R_equivalents 0.0277
_diffrn_reflns_av_sigmaI/netI 0.0298
_diffrn_reflns_limit_h_max 15
_diffrn_reflns_limit_h_min -15
_diffrn_reflns_limit_k_max 14
_diffrn_reflns_limit_k_min -14
_diffrn_reflns_limit_l_max 18
_diffrn_reflns_limit_l_min -17
_diffrn_reflns_number 14779
_diffrn_reflns_theta_full 27.48
_diffrn_reflns_theta_max 27.48
_diffrn_reflns_theta_min 3.13
_diffrn_standards_decay_% 0
_diffrn_standards_interval_count 0
_diffrn_standards_interval_time 0
_diffrn_standards_number 0
_exptl_absorpt_coefficient_mu 0.077
_exptl_absorpt_correction_T_max 0.9673
_exptl_absorpt_correction_T_min 0.9673
_exptl_absorpt_correction_type empirical
_exptl_crystal_colour Colorless
_exptl_crystal_density_diffrn 1.258
_exptl_crystal_density_method 'not measured'
_exptl_crystal_description Block
_exptl_crystal_F_000 752
_exptl_crystal_size_max 0.43
_exptl_crystal_size_mid 0.43
_exptl_crystal_size_min 0.43
_refine_diff_density_max 0.311
_refine_diff_density_min -0.273
_refine_diff_density_rms 0.042
_refine_ls_extinction_method none
_refine_ls_goodness_of_fit_ref 1.000
_refine_ls_hydrogen_treatment mixed
_refine_ls_matrix_type full
_refine_ls_number_parameters 253
_refine_ls_number_reflns 4285
_refine_ls_number_restraints 0
_refine_ls_restrained_S_all 1.000
_refine_ls_R_factor_all 0.0542
_refine_ls_R_factor_gt 0.0423
_refine_ls_shift/su_max 0.001
_refine_ls_shift/su_mean 0.000
_refine_ls_structure_factor_coef Fsqd
_refine_ls_weighting_details 'calc w=1/[\s^2^(Fo^2^)+(0.0560P)^2^+0.6690P] where P=(Fo^2^+2Fc^2^)/3'
_refine_ls_weighting_scheme calc
_refine_ls_wR_factor_gt 0.1019
_refine_ls_wR_factor_ref 0.1092
_reflns_number_gt 3675
_reflns_number_total 4285
_reflns_threshold_expression >2sigma(I)
_cod_data_source_file c002378g.txt
_cod_data_source_block 2a
_cod_depositor_comments
;
The following automatic conversions were performed:

'_symmetry_cell_setting' value 'Monoclinic' changed to 'monoclinic'
according to /home/saulius/struct/CIF-dictionaries/cif_core.dic
dictionary named 'cif_core.dic' version 2.4.2 from 2011-04-26.

Automatic conversion script
Id: cif_fix_values 1891 2012-01-12 08:04:46Z andrius 
;
_cod_original_cell_volume 1872.0(7)
_cod_original_sg_symbol_H-M P2(1)/c
_cod_database_code 7153343

loop_
_symmetry_equiv_pos_as_xyz
'x, y, z'
'-x, y+1/2, -z+1/2'
'-x, -y, -z'
'x, -y-1/2, z-1/2'

loop_
_atom_site_label
_atom_site_type_symbol
_atom_site_fract_x
_atom_site_fract_y
_atom_site_fract_z
_atom_site_U_iso_or_equiv
_atom_site_adp_type
_atom_site_occupancy
_atom_site_symmetry_multiplicity
_atom_site_calc_flag
_atom_site_refinement_flags
O1 O 0.98824(8) 0.45903(9) 0.17078(8) 0.0286(2) Uani 1 1 d .
N1 N 0.75068(10) 0.45903(10) 0.09778(8) 0.0186(2) Uani 1 1 d .
N2 N 0.46947(9) 0.64347(10) 0.02731(8) 0.0212(2) Uani 1 1 d .
C1 C 0.66517(11) 0.92603(11) 0.08976(9) 0.0181(3) Uani 1 1 d .
H1 H 0.6856 0.8840 0.0387 0.022 Uiso 1 1 calc R
C2 C 0.62193(11) 1.03889(12) 0.07243(10) 0.0208(3) Uani 1 1 d .
H2 H 0.6147 1.0743 0.0107 0.025 Uiso 1 1 calc R
C3 C 0.58930(11) 1.09971(12) 0.14608(10) 0.0213(3) Uani 1 1 d .
H3 H 0.5588 1.1768 0.1348 0.026 Uiso 1 1 calc R
C4 C 0.60144(11) 1.04727(11) 0.23608(10) 0.0197(3) Uani 1 1 d .
H4 H 0.5780 1.0889 0.2859 0.024 Uiso 1 1 calc R
C5 C 0.64735(11) 0.93456(11) 0.25541(9) 0.0169(3) Uani 1 1 d .
C6 C 0.66491(12) 0.88350(11) 0.35657(9) 0.0213(3) Uani 1 1 d .
H6A H 0.5929 0.8440 0.3620 0.026 Uiso 1 1 calc R
H6B H 0.6812 0.9477 0.4050 0.026 Uiso 1 1 calc R
C7 C 0.76448(12) 0.79580(11) 0.37928(9) 0.0189(3) Uani 1 1 d .
H7A H 0.7712 0.7606 0.4442 0.023 Uiso 1 1 calc R
H7B H 0.8382 0.8360 0.3799 0.023 Uiso 1 1 calc R
C8 C 0.74090(11) 0.70029(10) 0.30157(9) 0.0151(2) Uani 1 1 d .
H8 H 0.6662 0.6606 0.3016 0.018 Uiso 1 1 calc R
C9 C 0.73303(10) 0.75244(10) 0.19825(8) 0.0140(2) Uani 1 1 d .
C10 C 0.67935(10) 0.87269(11) 0.18069(9) 0.0151(3) Uani 1 1 d .
C11 C 0.68093(10) 0.65517(11) 0.12605(8) 0.0147(3) Uani 1 1 d .
C12 C 0.76117(11) 0.56704(11) 0.13604(8) 0.0149(2) Uani 1 1 d .
C13 C 0.86904(10) 0.60971(11) 0.21021(9) 0.0152(3) Uani 1 1 d .
C14 C 0.83801(11) 0.60612(11) 0.31337(9) 0.0158(3) Uani 1 1 d .
H14 H 0.9069 0.6367 0.3626 0.019 Uiso 1 1 calc R
C15 C 0.86038(10) 0.74330(11) 0.19265(9) 0.0153(3) Uani 1 1 d .
H15A H 0.8712 0.7658 0.1282 0.018 Uiso 1 1 calc R
H15B H 0.9139 0.7883 0.2446 0.018 Uiso 1 1 calc R
C16 C 0.81299(11) 0.48484(11) 0.34616(9) 0.0169(3) Uani 1 1 d .
C17 C 0.90342(12) 0.41830(12) 0.40254(9) 0.0214(3) Uani 1 1 d .
H17 H 0.9794 0.4499 0.4197 0.026 Uiso 1 1 calc R
C18 C 0.88374(13) 0.30622(12) 0.43403(10) 0.0259(3) Uani 1 1 d .
H18 H 0.9461 0.2621 0.4725 0.031 Uiso 1 1 calc R
C19 C 0.77342(13) 0.25913(12) 0.40929(10) 0.0259(3) Uani 1 1 d .
H19 H 0.7597 0.1829 0.4310 0.031 Uiso 1 1 calc R
C20 C 0.68295(12) 0.32382(12) 0.35268(10) 0.0233(3) Uani 1 1 d .
H20 H 0.6072 0.2915 0.3355 0.028 Uiso 1 1 calc R
C21 C 0.70231(11) 0.43539(11) 0.32100(10) 0.0197(3) Uani 1 1 d .
H21 H 0.6398 0.4786 0.2818 0.024 Uiso 1 1 calc R
C22 C 0.56468(11) 0.64842(11) 0.07250(9) 0.0155(3) Uani 1 1 d .
C23 C 0.98325(11) 0.55168(11) 0.21258(9) 0.0186(3) Uani 1 1 d .
C24 C 1.09168(11) 0.61122(13) 0.26964(11) 0.0248(3) Uani 1 1 d .
H24A H 1.1589 0.5622 0.2691 0.030 Uiso 1 1 calc R
H24B H 1.0867 0.6229 0.3369 0.030 Uiso 1 1 calc R
H24C H 1.0999 0.6873 0.2401 0.030 Uiso 1 1 calc R
H1A H 0.8167(17) 0.4150(16) 0.1128(13) 0.037(5) Uiso 1 1 d .
H1B H 0.6813(16) 0.4328(15) 0.0611(13) 0.034(5) Uiso 1 1 d .

loop_
_atom_site_aniso_label
_atom_site_aniso_U_11
_atom_site_aniso_U_22
_atom_site_aniso_U_33
_atom_site_aniso_U_23
_atom_site_aniso_U_13
_atom_site_aniso_U_12
O1 0.0218(5) 0.0262(5) 0.0359(6) -0.0045(4) 0.0036(4) 0.0078(4)
N1 0.0175(5) 0.0166(5) 0.0201(6) -0.0036(4) 0.0016(4) 0.0022(4)
N2 0.0180(6) 0.0209(6) 0.0233(6) -0.0051(4) 0.0023(5) 0.0009(4)
C1 0.0168(6) 0.0198(6) 0.0169(6) -0.0020(5) 0.0027(5) 0.0000(5)
C2 0.0184(6) 0.0208(7) 0.0215(6) 0.0030(5) 0.0013(5) 0.0005(5)
C3 0.0171(6) 0.0156(6) 0.0295(7) -0.0006(5) 0.0025(5) 0.0021(5)
C4 0.0164(6) 0.0178(6) 0.0259(7) -0.0061(5) 0.0070(5) -0.0019(5)
C5 0.0150(6) 0.0163(6) 0.0196(6) -0.0030(5) 0.0049(5) -0.0036(5)
C6 0.0291(7) 0.0175(6) 0.0200(6) -0.0042(5) 0.0113(5) -0.0026(5)
C7 0.0265(7) 0.0165(6) 0.0140(6) -0.0012(5) 0.0055(5) -0.0033(5)
C8 0.0169(6) 0.0138(6) 0.0147(6) -0.0010(4) 0.0044(5) -0.0028(5)
C9 0.0143(6) 0.0133(6) 0.0137(6) -0.0015(4) 0.0025(4) -0.0017(4)
C10 0.0130(6) 0.0143(6) 0.0176(6) -0.0018(4) 0.0031(5) -0.0021(4)
C11 0.0144(6) 0.0155(6) 0.0142(6) -0.0020(4) 0.0032(5) -0.0007(5)
C12 0.0154(6) 0.0172(6) 0.0122(5) 0.0000(4) 0.0039(5) -0.0002(5)
C13 0.0138(6) 0.0159(6) 0.0154(6) 0.0004(4) 0.0025(5) -0.0006(5)
C14 0.0163(6) 0.0162(6) 0.0139(6) 0.0001(4) 0.0015(5) -0.0028(5)
C15 0.0145(6) 0.0158(6) 0.0152(6) 0.0006(4) 0.0026(5) -0.0003(5)
C16 0.0217(6) 0.0153(6) 0.0144(6) -0.0009(4) 0.0056(5) -0.0016(5)
C17 0.0231(7) 0.0207(6) 0.0187(6) 0.0008(5) 0.0022(5) -0.0012(5)
C18 0.0341(8) 0.0213(7) 0.0207(7) 0.0040(5) 0.0039(6) 0.0034(6)
C19 0.0393(8) 0.0167(6) 0.0245(7) 0.0022(5) 0.0135(6) -0.0022(6)
C20 0.0261(7) 0.0186(6) 0.0280(7) -0.0025(5) 0.0118(6) -0.0054(5)
C21 0.0206(6) 0.0178(6) 0.0214(6) -0.0006(5) 0.0068(5) -0.0011(5)
C22 0.0184(6) 0.0139(6) 0.0150(6) -0.0026(4) 0.0060(5) 0.0006(5)
C23 0.0166(6) 0.0201(6) 0.0189(6) 0.0053(5) 0.0037(5) 0.0023(5)
C24 0.0147(6) 0.0279(7) 0.0302(7) 0.0029(6) 0.0026(5) 0.0013(5)

loop_
_atom_type_symbol
_atom_type_description
_atom_type_scat_dispersion_real
_atom_type_scat_dispersion_imag
_atom_type_scat_source
C C 0.0033 0.0016 'International Tables Vol C Tables 4.2.6.8 and 6.1.1.4'
H H 0.0000 0.0000 'International Tables Vol C Tables 4.2.6.8 and 6.1.1.4'
N N 0.0061 0.0033 'International Tables Vol C Tables 4.2.6.8 and 6.1.1.4'
O O 0.0106 0.0060 'International Tables Vol C Tables 4.2.6.8 and 6.1.1.4'

loop_
_geom_angle_atom_site_label_1
_geom_angle_atom_site_label_2
_geom_angle_atom_site_label_3
_geom_angle
C12 N1 H1A 115.0(11)
C12 N1 H1B 120.9(11)
H1A N1 H1B 124.1(16)
C2 C1 C10 121.48(12)
C2 C1 H1 119.3
C10 C1 H1 119.3
C1 C2 C3 119.49(12)
C1 C2 H2 120.3
C3 C2 H2 120.3
C4 C3 C2 119.59(12)
C4 C3 H3 120.2
C2 C3 H3 120.2
C3 C4 C5 121.63(12)
C3 C4 H4 119.2
C5 C4 H4 119.2
C4 C5 C10 118.77(12)
C4 C5 C6 119.66(11)
C10 C5 C6 121.55(11)
C5 C6 C7 111.68(11)
C5 C6 H6A 109.3
C7 C6 H6A 109.3
C5 C6 H6B 109.3
C7 C6 H6B 109.3
H6A C6 H6B 107.9
C6 C7 C8 108.77(10)
C6 C7 H7A 109.9
C8 C7 H7A 109.9
C6 C7 H7B 109.9
C8 C7 H7B 109.9
H7A C7 H7B 108.3
C7 C8 C14 114.59(10)
C7 C8 C9 111.31(10)
C14 C8 C9 103.47(9)
C7 C8 H8 109.1
C14 C8 H8 109.1
C9 C8 H8 109.1
C10 C9 C11 117.58(10)
C10 C9 C15 115.83(10)
C11 C9 C15 99.04(9)
C10 C9 C8 115.16(10)
C11 C9 C8 105.74(9)
C15 C9 C8 101.08(9)
C1 C10 C5 119.03(11)
C1 C10 C9 119.81(11)
C5 C10 C9 121.11(11)
C12 C11 C22 125.76(11)
C12 C11 C9 107.76(10)
C22 C11 C9 125.55(11)
N1 C12 C11 129.79(12)
N1 C12 C13 123.43(11)
C11 C12 C13 106.55(10)
C23 C13 C12 118.55(11)
C23 C13 C15 117.45(10)
C12 C13 C15 101.10(9)
C23 C13 C14 112.48(10)
C12 C13 C14 106.03(9)
C15 C13 C14 98.73(9)
C16 C14 C8 117.73(10)
C16 C14 C13 114.44(10)
C8 C14 C13 102.67(9)
C16 C14 H14 107.1
C8 C14 H14 107.1
C13 C14 H14 107.1
C13 C15 C9 94.91(9)
C13 C15 H15A 112.8
C9 C15 H15A 112.8
C13 C15 H15B 112.8
C9 C15 H15B 112.8
H15A C15 H15B 110.2
C17 C16 C21 118.22(12)
C17 C16 C14 119.33(11)
C21 C16 C14 122.44(11)
C18 C17 C16 120.97(13)
C18 C17 H17 119.5
C16 C17 H17 119.5
C19 C18 C17 120.02(13)
C19 C18 H18 120.0
C17 C18 H18 120.0
C18 C19 C20 119.64(13)
C18 C19 H19 120.2
C20 C19 H19 120.2
C19 C20 C21 120.48(13)
C19 C20 H20 119.8
C21 C20 H20 119.8
C20 C21 C16 120.65(12)
C20 C21 H21 119.7
C16 C21 H21 119.7
N2 C22 C11 179.04(14)
O1 C23 C24 120.83(12)
O1 C23 C13 121.48(12)
C24 C23 C13 117.68(11)
C23 C24 H24A 109.5
C23 C24 H24B 109.5
H24A C24 H24B 109.5
C23 C24 H24C 109.5
H24A C24 H24C 109.5
H24B C24 H24C 109.5

loop_
_geom_bond_atom_site_label_1
_geom_bond_atom_site_label_2
_geom_bond_distance
O1 C23 1.2210(16)
N1 C12 1.3400(16)
N1 H1A 0.914(19)
N1 H1B 0.912(19)
N2 C22 1.1588(17)
C1 C2 1.3864(18)
C1 C10 1.3988(18)
C1 H1 0.9500
C2 C3 1.3887(19)
C2 H2 0.9500
C3 C4 1.3853(19)
C3 H3 0.9500
C4 C5 1.3981(18)
C4 H4 0.9500
C5 C10 1.4037(17)
C5 C6 1.5152(18)
C6 C7 1.5253(19)
C6 H6A 0.9900
C6 H6B 0.9900
C7 C8 1.5262(17)
C7 H7A 0.9900
C7 H7B 0.9900
C8 C14 1.5585(17)
C8 C9 1.5637(16)
C8 H8 1.0000
C9 C10 1.5086(17)
C9 C11 1.5337(16)
C9 C15 1.5447(17)
C11 C12 1.3713(17)
C11 C22 1.4085(17)
C12 C13 1.5259(16)
C13 C23 1.5079(17)
C13 C15 1.5439(17)
C13 C14 1.5978(17)
C14 C16 1.5133(17)
C14 H14 1.0000
C15 H15A 0.9900
C15 H15B 0.9900
C16 C17 1.3970(18)
C16 C21 1.3984(18)
C17 C18 1.3938(19)
C17 H17 0.9500
C18 C19 1.384(2)
C18 H18 0.9500
C19 C20 1.387(2)
C19 H19 0.9500
C20 C21 1.3885(18)
C20 H20 0.9500
C21 H21 0.9500
C23 C24 1.5068(18)
C24 H24A 0.9800
C24 H24B 0.9800
C24 H24C 0.9800

loop_
_geom_hbond_atom_site_label_D
_geom_hbond_atom_site_label_H
_geom_hbond_atom_site_label_A
_geom_hbond_distance_DH
_geom_hbond_distance_HA
_geom_hbond_distance_DA
_geom_hbond_angle_DHA
_geom_hbond_site_symmetry_A
N1 H1A O1 0.914(19) 2.069(19) 2.7655(16) 132.1(15) .
N1 H1B N2 0.912(19) 2.109(19) 3.0170(16) 173.9(16) 3_665

loop_
_geom_torsion_atom_site_label_1
_geom_torsion_atom_site_label_2
_geom_torsion_atom_site_label_3
_geom_torsion_atom_site_label_4
_geom_torsion
C10 C1 C2 C3 -1.53(19)
C1 C2 C3 C4 0.63(19)
C2 C3 C4 C5 0.84(19)
C3 C4 C5 C10 -1.40(19)
C3 C4 C5 C6 176.72(12)
C4 C5 C6 C7 -151.37(11)
C10 C5 C6 C7 26.70(17)
C5 C6 C7 C8 -56.43(14)
C6 C7 C8 C14 178.03(10)
C6 C7 C8 C9 61.06(13)
C7 C8 C9 C10 -35.07(14)
C14 C8 C9 C10 -158.62(10)
C7 C8 C9 C11 -166.65(10)
C14 C8 C9 C11 69.80(11)
C7 C8 C9 C15 90.55(11)
C14 C8 C9 C15 -33.00(11)
C2 C1 C10 C5 0.96(19)
C2 C1 C10 C9 -176.51(11)
C4 C5 C10 C1 0.50(18)
C6 C5 C10 C1 -177.58(11)
C4 C5 C10 C9 177.93(11)
C6 C5 C10 C9 -0.15(18)
C11 C9 C10 C1 -52.52(16)
C15 C9 C10 C1 64.21(15)
C8 C9 C10 C1 -178.21(11)
C11 C9 C10 C5 130.07(12)
C15 C9 C10 C5 -113.20(13)
C8 C9 C10 C5 4.38(16)
C10 C9 C11 C12 161.33(11)
C15 C9 C11 C12 35.83(12)
C8 C9 C11 C12 -68.47(12)
C10 C9 C11 C22 -29.22(17)
C15 C9 C11 C22 -154.73(12)
C8 C9 C11 C22 100.97(13)
C22 C11 C12 N1 1.6(2)
C9 C11 C12 N1 171.01(12)
C22 C11 C12 C13 -172.97(11)
C9 C11 C12 C13 -3.55(13)
N1 C12 C13 C23 24.85(17)
C11 C12 C13 C23 -160.16(11)
N1 C12 C13 C15 154.76(12)
C11 C12 C13 C15 -30.24(12)
N1 C12 C13 C14 -102.69(13)
C11 C12 C13 C14 72.31(12)
C7 C8 C14 C16 108.25(12)
C9 C8 C14 C16 -130.38(11)
C7 C8 C14 C13 -125.08(11)
C9 C8 C14 C13 -3.71(11)
C23 C13 C14 C16 -67.62(13)
C12 C13 C14 C16 63.46(13)
C15 C13 C14 C16 167.75(10)
C23 C13 C14 C8 163.62(10)
C12 C13 C14 C8 -65.30(11)
C15 C13 C14 C8 38.99(11)
C23 C13 C15 C9 -179.61(10)
C12 C13 C15 C9 49.79(10)
C14 C13 C15 C9 -58.57(10)
C10 C9 C15 C13 -177.63(10)
C11 C9 C15 C13 -50.91(10)
C8 C9 C15 C13 57.20(10)
C8 C14 C16 C17 -148.23(12)
C13 C14 C16 C17 91.04(14)
C8 C14 C16 C21 32.70(17)
C13 C14 C16 C21 -88.03(14)
C21 C16 C17 C18 -0.84(19)
C14 C16 C17 C18 -179.95(12)
C16 C17 C18 C19 0.2(2)
C17 C18 C19 C20 0.3(2)
C18 C19 C20 C21 -0.2(2)
C19 C20 C21 C16 -0.5(2)
C17 C16 C21 C20 0.99(19)
C14 C16 C21 C20 -179.93(12)
C12 C11 C22 N2 -92(8)
C9 C11 C22 N2 101(8)
C12 C13 C23 O1 -14.09(18)
C15 C13 C23 O1 -136.07(13)
C14 C13 C23 O1 110.34(14)
C12 C13 C23 C24 166.70(11)
C15 C13 C23 C24 44.72(16)
C14 C13 C23 C24 -68.86(14)
